data_4027258
loop_
_publ_author_name
'Bharat P. Gurale'
'Mysore S. Shashidhar'
'Rajesh G. Gonnade'

_publ_section_title
;
 Synthesis of the Aminocyclitol Units of (-)-Hygromycin A and
 Methoxyhygromycin from myo-Inositol
;
_journal_name_full 'Journal of Organic Chemistry'
_journal_page_first 5801
_journal_page_last 5807
_journal_paper_doi 10.1021/jo300444b
_journal_volume 77
_journal_year 2012
_chemical_formula_moiety 'C17 H25 N O10'
_chemical_formula_sum 'C17 H25 N O10'
_chemical_formula_weight 403.38
_chemical_name_systematic
; 
 ? 
;
_space_group_IT_number 9
_symmetry_cell_setting monoclinic
_symmetry_space_group_name_Hall 'C -2yc'
_symmetry_space_group_name_H-M 'C 1 c 1'
_atom_sites_solution_hydrogens geom
_atom_sites_solution_primary direct
_atom_sites_solution_secondary difmap
_audit_creation_method SHELXL-97
_cell_angle_alpha 90.00
_cell_angle_beta 103.406(2)
_cell_angle_gamma 90.00
_cell_formula_units_Z 4
_cell_length_a 15.345(2)
_cell_length_b 11.1876(18)
_cell_length_c 12.2187(19)
_cell_measurement_reflns_used 5215
_cell_measurement_temperature 133(2)
_cell_measurement_theta_max 28.116
_cell_measurement_theta_min 2.275
_cell_volume 2040.5(5)
_computing_cell_refinement 'BRUKER SAINT'
_computing_data_collection 'BRUKER SMART'
_computing_data_reduction 'BRUKER SAINT'
_computing_molecular_graphics 'SHELXTL, ORTEP3,MERCURY1.2.1'
_computing_publication_material 'SHELXTL, PLATON'
_computing_structure_refinement 'SHELXL-97 (Sheldrick, 1997)'
_computing_structure_solution 'SHELXS-97 (Sheldrick, 1990)'
_diffrn_ambient_temperature 133(2)
_diffrn_measured_fraction_theta_full 1.000
_diffrn_measured_fraction_theta_max 1.000
_diffrn_measurement_device 'BRUKER SMART APEX'
_diffrn_measurement_device_type 'CCD Area Detector'
_diffrn_measurement_method 'Omega and phi Scan'
_diffrn_radiation_monochromator graphite
_diffrn_radiation_source 'fine-focus sealed tube'
_diffrn_radiation_type MoK\a
_diffrn_radiation_wavelength 0.71073
_diffrn_reflns_av_R_equivalents 0.0245
_diffrn_reflns_av_sigmaI/netI 0.0312
_diffrn_reflns_limit_h_max 18
_diffrn_reflns_limit_h_min -18
_diffrn_reflns_limit_k_max 13
_diffrn_reflns_limit_k_min -13
_diffrn_reflns_limit_l_max 14
_diffrn_reflns_limit_l_min -14
_diffrn_reflns_number 7131
_diffrn_reflns_theta_full 25.00
_diffrn_reflns_theta_max 25.00
_diffrn_reflns_theta_min 2.27
_exptl_absorpt_coefficient_mu 0.109
_exptl_absorpt_correction_T_max 0.9681
_exptl_absorpt_correction_T_min 0.9405
_exptl_absorpt_correction_type multi-scan
_exptl_absorpt_process_details 'Bruker SADABS'
_exptl_crystal_colour colourless
_exptl_crystal_density_diffrn 1.313
_exptl_crystal_description rhombus
_exptl_crystal_F_000 856
_exptl_crystal_size_max 0.57
_exptl_crystal_size_mid 0.36
_exptl_crystal_size_min 0.30
_refine_diff_density_max 0.240
_refine_diff_density_min -0.165
_refine_diff_density_rms 0.038
_refine_ls_abs_structure_details 'Flack H D (1983), Acta Cryst. A39, 876-881'
_refine_ls_abs_structure_Flack 0.2(8)
_refine_ls_extinction_method none
_refine_ls_goodness_of_fit_ref 1.087
_refine_ls_hydrogen_treatment mixed
_refine_ls_matrix_type full
_refine_ls_number_parameters 287
_refine_ls_number_reflns 3525
_refine_ls_number_restraints 2
_refine_ls_restrained_S_all 1.087
_refine_ls_R_factor_all 0.0355
_refine_ls_R_factor_gt 0.0351
_refine_ls_shift/su_max 0.000
_refine_ls_shift/su_mean 0.000
_refine_ls_structure_factor_coef Fsqd
_refine_ls_weighting_details 'calc w=1/[\s^2^(Fo^2^)+(0.0467P)^2^+0.7377P] where P=(Fo^2^+2Fc^2^)/3'
_refine_ls_weighting_scheme calc
_refine_ls_wR_factor_gt 0.0889
_refine_ls_wR_factor_ref 0.0894
_reflns_number_gt 3475
_reflns_number_total 3525
_reflns_threshold_expression >2sigma(I)
_cod_data_source_file jo300444b_si_007.cif
_cod_data_source_block compound_20
_cod_original_cell_volume 2040.5(6)
_cod_database_code 4027258

loop_
_symmetry_equiv_pos_as_xyz
'x, y, z'
'x, -y, z+1/2'
'x+1/2, y+1/2, z'
'x+1/2, -y+1/2, z+1/2'

loop_
_atom_site_label
_atom_site_type_symbol
_atom_site_fract_x
_atom_site_fract_y
_atom_site_fract_z
_atom_site_U_iso_or_equiv
_atom_site_adp_type
_atom_site_occupancy
_atom_site_symmetry_multiplicity
_atom_site_calc_flag
_atom_site_refinement_flags
O1 O 0.44925(9) 0.24588(13) 0.39432(11) 0.0319(3) Uani 1 1 d .
O3 O 0.21376(9) 0.53006(12) 0.23783(10) 0.0313(3) Uani 1 1 d .
O4 O 0.08774(9) 0.35654(13) 0.23926(11) 0.0319(3) Uani 1 1 d .
O5 O 0.19252(9) 0.15781(13) 0.21178(11) 0.0329(3) Uani 1 1 d .
O6 O 0.32346(9) 0.07357(12) 0.39748(11) 0.0326(3) Uani 1 1 d .
O7 O 0.49818(11) 0.1684(2) 0.25020(13) 0.0633(6) Uani 1 1 d .
O8 O 0.46732(16) 0.5698(2) 0.34473(18) 0.0823(8) Uani 1 1 d .
O9 O 0.26121(11) 0.55449(15) 0.07947(12) 0.0448(4) Uani 1 1 d .
O10 O 0.03597(10) 0.38449(17) 0.39514(12) 0.0475(4) Uani 1 1 d .
O11 O 0.24473(10) 0.04972(14) 0.52885(13) 0.0413(4) Uani 1 1 d .
N1 N 0.36375(11) 0.46252(14) 0.40452(14) 0.0291(3) Uani 1 1 d .
C1 C 0.36009(12) 0.25805(17) 0.32464(15) 0.0268(4) Uani 1 1 d .
C2 C 0.33888(13) 0.39107(18) 0.30296(15) 0.0285(4) Uani 1 1 d .
C3 C 0.23954(13) 0.40630(18) 0.24357(15) 0.0279(4) Uani 1 1 d .
C4 C 0.17801(12) 0.34365(17) 0.30594(15) 0.0270(4) Uani 1 1 d .
C5 C 0.20018(13) 0.21134(18) 0.31969(15) 0.0277(4) Uani 1 1 d .
C6 C 0.29700(12) 0.19760(18) 0.38685(15) 0.0274(4) Uani 1 1 d .
C7 C 0.51225(13) 0.1967(2) 0.34748(17) 0.0363(5) Uani 1 1 d .
C8 C 0.59845(15) 0.1812(3) 0.4343(2) 0.0525(6) Uani 1 1 d .
H8A H 0.6429 0.1431 0.3997 0.079 Uiso 1 1 calc R
H8B H 0.5880 0.1308 0.4956 0.079 Uiso 1 1 calc R
H8C H 0.6207 0.2596 0.4642 0.079 Uiso 1 1 calc R
C9 C 0.42729(15) 0.54791(19) 0.41701(18) 0.0392(5) Uani 1 1 d .
C10 C 0.44593(16) 0.6130(2) 0.52799(19) 0.0432(5) Uani 1 1 d .
H10A H 0.4723 0.5575 0.5887 0.065 Uiso 1 1 calc R
H10B H 0.3898 0.6452 0.5411 0.065 Uiso 1 1 calc R
H10C H 0.4878 0.6788 0.5264 0.065 Uiso 1 1 calc R
C11 C 0.22507(13) 0.59387(19) 0.14899(16) 0.0326(4) Uani 1 1 d .
C12 C 0.18585(16) 0.7154(2) 0.1484(2) 0.0443(5) Uani 1 1 d .
H12A H 0.2252 0.7651 0.2052 0.066 Uiso 1 1 calc R
H12B H 0.1267 0.7097 0.1656 0.066 Uiso 1 1 calc R
H12C H 0.1798 0.7516 0.0739 0.066 Uiso 1 1 calc R
C13 C 0.02249(13) 0.37387(19) 0.29493(18) 0.0355(5) Uani 1 1 d .
C14 C -0.06745(16) 0.3742(3) 0.2144(2) 0.0521(6) Uani 1 1 d .
H14A H -0.0937 0.2941 0.2108 0.078 Uiso 1 1 calc R
H14B H -0.0607 0.3975 0.1395 0.078 Uiso 1 1 calc R
H14C H -0.1068 0.4313 0.2402 0.078 Uiso 1 1 calc R
C15 C 0.11922(16) 0.0790(2) 0.1779(2) 0.0488(6) Uani 1 1 d .
H15A H 0.1227 0.0159 0.2344 0.073 Uiso 1 1 calc R
H15B H 0.1211 0.0430 0.1053 0.073 Uiso 1 1 calc R
H15C H 0.0631 0.1234 0.1705 0.073 Uiso 1 1 calc R
C16 C 0.29239(13) 0.00889(19) 0.47378(16) 0.0336(4) Uani 1 1 d .
C17 C 0.32744(18) -0.1158(2) 0.4813(2) 0.0485(6) Uani 1 1 d .
H17A H 0.2991 -0.1626 0.5314 0.073 Uiso 1 1 calc R
H17B H 0.3925 -0.1147 0.5113 0.073 Uiso 1 1 calc R
H17C H 0.3138 -0.1520 0.4063 0.073 Uiso 1 1 calc R
H1 H 0.3549(13) 0.2200(17) 0.2563(18) 0.019(5) Uiso 1 1 d .
H2 H 0.3741(14) 0.4209(18) 0.2543(17) 0.022(5) Uiso 1 1 d .
H3 H 0.2281(15) 0.376(2) 0.170(2) 0.030(5) Uiso 1 1 d .
H4 H 0.1835(13) 0.3751(16) 0.3787(18) 0.016(4) Uiso 1 1 d .
H5 H 0.1595(15) 0.1718(19) 0.3593(19) 0.026(5) Uiso 1 1 d .
H6 H 0.3029(12) 0.2324(16) 0.4567(17) 0.014(4) Uiso 1 1 d .
H1N H 0.3367(18) 0.445(2) 0.449(2) 0.041(7) Uiso 1 1 d .

loop_
_atom_site_aniso_label
_atom_site_aniso_U_11
_atom_site_aniso_U_22
_atom_site_aniso_U_33
_atom_site_aniso_U_23
_atom_site_aniso_U_13
_atom_site_aniso_U_12
O1 0.0248(6) 0.0434(8) 0.0274(6) -0.0038(6) 0.0058(5) 0.0052(6)
O3 0.0357(7) 0.0370(7) 0.0241(6) 0.0050(5) 0.0129(6) 0.0065(6)
O4 0.0254(7) 0.0444(8) 0.0255(7) -0.0002(6) 0.0049(5) 0.0037(6)
O5 0.0305(7) 0.0406(8) 0.0291(6) -0.0089(6) 0.0097(5) -0.0047(6)
O6 0.0347(7) 0.0302(7) 0.0348(7) 0.0001(6) 0.0119(6) 0.0063(6)
O7 0.0367(8) 0.1213(17) 0.0330(9) -0.0093(9) 0.0100(7) 0.0226(9)
O8 0.0934(16) 0.0975(17) 0.0718(13) -0.0303(12) 0.0512(13) -0.0580(13)
O9 0.0475(9) 0.0604(10) 0.0329(7) 0.0160(7) 0.0221(7) 0.0151(8)
O10 0.0301(7) 0.0814(12) 0.0340(9) -0.0015(8) 0.0137(6) 0.0049(8)
O11 0.0444(8) 0.0394(8) 0.0444(8) 0.0071(7) 0.0189(7) 0.0048(7)
N1 0.0318(9) 0.0325(9) 0.0254(8) -0.0008(7) 0.0119(7) -0.0019(7)
C1 0.0232(9) 0.0359(10) 0.0203(8) -0.0045(8) 0.0029(7) 0.0016(8)
C2 0.0291(10) 0.0370(11) 0.0224(9) 0.0006(7) 0.0123(8) -0.0015(8)
C3 0.0298(10) 0.0350(10) 0.0200(9) -0.0013(8) 0.0079(8) 0.0011(8)
C4 0.0240(9) 0.0376(11) 0.0196(9) -0.0026(8) 0.0055(7) 0.0025(8)
C5 0.0255(9) 0.0354(10) 0.0238(9) -0.0036(7) 0.0089(7) -0.0016(8)
C6 0.0296(10) 0.0291(9) 0.0240(9) -0.0029(7) 0.0070(7) 0.0039(7)
C7 0.0278(10) 0.0506(12) 0.0323(11) 0.0012(9) 0.0109(8) 0.0040(9)
C8 0.0300(11) 0.0842(18) 0.0423(12) -0.0054(12) 0.0064(10) 0.0112(11)
C9 0.0396(12) 0.0381(12) 0.0426(12) -0.0028(9) 0.0154(10) -0.0053(9)
C10 0.0454(13) 0.0379(12) 0.0440(12) -0.0055(9) 0.0053(10) -0.0036(9)
C11 0.0260(9) 0.0439(12) 0.0285(9) 0.0096(9) 0.0079(8) 0.0033(8)
C12 0.0457(12) 0.0466(13) 0.0455(12) 0.0164(10) 0.0204(10) 0.0084(10)
C13 0.0263(10) 0.0418(11) 0.0389(12) 0.0027(9) 0.0087(8) 0.0039(8)
C14 0.0270(11) 0.0799(18) 0.0481(13) -0.0006(12) 0.0063(10) 0.0040(11)
C15 0.0408(12) 0.0574(15) 0.0528(14) -0.0224(12) 0.0203(10) -0.0152(11)
C16 0.0322(11) 0.0334(10) 0.0340(10) 0.0003(8) 0.0051(8) 0.0010(8)
C17 0.0537(14) 0.0361(12) 0.0577(15) 0.0042(10) 0.0169(11) 0.0050(10)

loop_
_atom_type_symbol
_atom_type_description
_atom_type_scat_dispersion_real
_atom_type_scat_dispersion_imag
_atom_type_scat_source
C C 0.0033 0.0016 'International Tables Vol C Tables 4.2.6.8 and 6.1.1.4'
H H 0.0000 0.0000 'International Tables Vol C Tables 4.2.6.8 and 6.1.1.4'
O O 0.0106 0.0060 'International Tables Vol C Tables 4.2.6.8 and 6.1.1.4'
N N 0.0061 0.0033 'International Tables Vol C Tables 4.2.6.8 and 6.1.1.4'

loop_
_geom_angle_atom_site_label_1
_geom_angle_atom_site_label_2
_geom_angle_atom_site_label_3
_geom_angle
C7 O1 C1 117.61(15)
C11 O3 C3 117.76(15)
C13 O4 C4 117.23(14)
C15 O5 C5 114.94(15)
C16 O6 C6 116.10(15)
C9 N1 C2 121.81(17)
O1 C1 C6 106.86(15)
O1 C1 C2 109.17(15)
C6 C1 C2 112.56(15)
N1 C2 C1 112.57(15)
N1 C2 C3 112.20(16)
C1 C2 C3 109.66(16)
O3 C3 C4 105.88(14)
O3 C3 C2 111.17(16)
C4 C3 C2 112.10(15)
O4 C4 C3 107.36(14)
O4 C4 C5 108.72(15)
C3 C4 C5 110.89(15)
O5 C5 C4 109.76(15)
O5 C5 C6 108.36(15)
C4 C5 C6 108.78(15)
O6 C6 C1 105.90(14)
O6 C6 C5 111.28(16)
C1 C6 C5 109.81(15)
O7 C7 O1 123.05(19)
O7 C7 C8 126.6(2)
O1 C7 C8 110.37(17)
O8 C9 N1 122.4(2)
O8 C9 C10 122.4(2)
N1 C9 C10 115.20(18)
O9 C11 O3 122.95(19)
O9 C11 C12 125.80(18)
O3 C11 C12 111.24(17)
O10 C13 O4 123.82(18)
O10 C13 C14 125.80(19)
O4 C13 C14 110.36(18)
O11 C16 O6 122.99(18)
O11 C16 C17 125.65(19)
O6 C16 C17 111.34(18)

loop_
_geom_bond_atom_site_label_1
_geom_bond_atom_site_label_2
_geom_bond_distance
O1 C7 1.350(2)
O1 C1 1.440(2)
O3 C11 1.344(2)
O3 C3 1.437(2)
O4 C13 1.349(2)
O4 C4 1.442(2)
O5 C15 1.414(3)
O5 C5 1.428(2)
O6 C16 1.351(2)
O6 C6 1.443(2)
O7 C7 1.200(3)
O8 C9 1.212(3)
O9 C11 1.201(3)
O10 C13 1.200(3)
O11 C16 1.193(2)
N1 C9 1.348(3)
N1 C2 1.451(2)
C1 C6 1.521(3)
C1 C2 1.533(3)
C2 C3 1.538(3)
C3 C4 1.516(3)
C4 C5 1.519(3)
C5 C6 1.529(3)
C7 C8 1.501(3)
C9 C10 1.507(3)
C11 C12 1.487(3)
C13 C14 1.498(3)
C16 C17 1.490(3)

loop_
_geom_torsion_atom_site_label_1
_geom_torsion_atom_site_label_2
_geom_torsion_atom_site_label_3
_geom_torsion_atom_site_label_4
_geom_torsion
C7 O1 C1 C6 125.96(17)
C7 O1 C1 C2 -112.05(18)
C9 N1 C2 C1 116.2(2)
C9 N1 C2 C3 -119.5(2)
O1 C1 C2 N1 -46.1(2)
C6 C1 C2 N1 72.4(2)
O1 C1 C2 C3 -171.75(14)
C6 C1 C2 C3 -53.27(19)
C11 O3 C3 C4 -149.94(16)
C11 O3 C3 C2 88.07(19)
N1 C2 C3 O3 45.0(2)
C1 C2 C3 O3 170.86(13)
N1 C2 C3 C4 -73.3(2)
C1 C2 C3 C4 52.6(2)
C13 O4 C4 C3 -142.42(17)
C13 O4 C4 C5 97.56(19)
O3 C3 C4 O4 62.56(18)
C2 C3 C4 O4 -176.05(15)
O3 C3 C4 C5 -178.80(14)
C2 C3 C4 C5 -57.4(2)
C15 O5 C5 C4 -109.9(2)
C15 O5 C5 C6 131.44(19)
O4 C4 C5 O5 59.61(18)
C3 C4 C5 O5 -58.20(19)
O4 C4 C5 C6 178.02(14)
C3 C4 C5 C6 60.21(18)
C16 O6 C6 C1 163.84(15)
C16 O6 C6 C5 -76.9(2)
O1 C1 C6 O6 -61.98(18)
C2 C1 C6 O6 178.19(14)
O1 C1 C6 C5 177.77(15)
C2 C1 C6 C5 57.9(2)
O5 C5 C6 O6 -57.64(19)
C4 C5 C6 O6 -176.93(14)
O5 C5 C6 C1 59.3(2)
C4 C5 C6 C1 -59.99(19)
C1 O1 C7 O7 3.6(3)
C1 O1 C7 C8 -175.06(19)
C2 N1 C9 O8 -0.1(3)
C2 N1 C9 C10 -179.32(18)
C3 O3 C11 O9 -5.4(3)
C3 O3 C11 C12 173.45(17)
C4 O4 C13 O10 3.6(3)
C4 O4 C13 C14 -174.85(19)
C6 O6 C16 O11 1.1(3)
C6 O6 C16 C17 -177.26(17)
